data_8103045
loop_
_publ_author_name
'Sarah-Virginia Ackerbauer'
'Roman Gumeniuk'
'Yurii Prots'
'Horst Borrmann'
'Franz Weitzer'
'Andreas Leithe-Jasper'

_publ_section_title
;
 Crystal structures of zirconium-platinum-silicon (1:1:1), ZrPtSi,
 zirconium-platinum-germanium (1:1:1), ZrPtGe and
 titanium-platinum-silicon (1:1:1), TiPtSi
;
_journal_issue 1
_journal_name_full 'Zeitschrift f\"ur Kristallographie - New Crystal Structures'
_journal_page_first 7
_journal_volume 225
_journal_year 2010
_chemical_formula_sum 'Pt Si Zr'
_chemical_formula_weight 314.40
_space_group_IT_number 62
_symmetry_cell_setting orthorhombic
_symmetry_space_group_name_Hall '-P 2ac 2n'
_symmetry_space_group_name_H-M 'P n m a'
_atom_sites_solution_hydrogens geom
_atom_sites_solution_primary direct
_atom_sites_solution_secondary difmap
_audit_creation_date 2010-01-21T10:04:24-00:00
_audit_creation_method SHELXL-97
_cell_angle_alpha 90.00
_cell_angle_beta 90.00
_cell_angle_gamma 90.00
_cell_formula_units_Z 4
_cell_length_a 6.5970(2)
_cell_length_b 3.90170(10)
_cell_length_c 7.5395(2)
_cell_measurement_reflns_used 73
_cell_measurement_temperature 295(2)
_cell_measurement_theta_max 100
_cell_measurement_theta_min 3
_cell_volume 194.063(9)
_computing_cell_refinement 'CSD (Akselrud, 1993)'
_computing_data_collection 'CrystalClear (Rigaku Corp., 2000)'
_computing_data_reduction 'CrystalClear (Rigaku Corp., 2000)'
_computing_structure_refinement 'SHELXL-97 (Sheldrick, 1997)'
_diffrn_ambient_temperature 295(2)
_diffrn_detector_area_resol_mean 10.0000
_diffrn_measured_fraction_theta_full 0.957
_diffrn_measured_fraction_theta_max 0.957
_diffrn_measurement_device 'Rigaku R-AXIS SPIDER'
_diffrn_radiation_detector 'IP detector'
_diffrn_radiation_monochromator 'Multilayer optics'
_diffrn_radiation_source 'Rotating anode'
_diffrn_radiation_type AgK\a
_diffrn_radiation_wavelength 0.56088
_diffrn_reflns_av_R_equivalents 0.0254
_diffrn_reflns_av_sigmaI/netI 0.0274
_diffrn_reflns_limit_h_max 19
_diffrn_reflns_limit_h_min -19
_diffrn_reflns_limit_k_max 12
_diffrn_reflns_limit_k_min -5
_diffrn_reflns_limit_l_max 22
_diffrn_reflns_limit_l_min -15
_diffrn_reflns_number 10004
_diffrn_reflns_reduction_process 'Lp corrections applied'
_diffrn_reflns_theta_full 61.32
_diffrn_reflns_theta_max 61.32
_diffrn_reflns_theta_min 3.24
_diffrn_source_current 20.0000
_diffrn_source_power 1.2000
_diffrn_source_voltage 60.0000
_exptl_absorpt_coefficient_mu 56.736
_exptl_absorpt_correction_T_max 1.0
_exptl_absorpt_correction_T_min 0.5297
_exptl_absorpt_correction_type multi-scan
_exptl_crystal_colour metallic
_exptl_crystal_density_diffrn 10.761
_exptl_crystal_density_method 'not measured'
_exptl_crystal_description prism
_exptl_crystal_F_000 528
_exptl_crystal_size_max 0.065
_exptl_crystal_size_mid 0.052
_exptl_crystal_size_min 0.026
_refine_diff_density_max 12.218
_refine_diff_density_min -7.826
_refine_diff_density_rms 1.703
_refine_ls_extinction_coef 0.066(2)
_refine_ls_extinction_expression Fc^*^=kFc[1+0.001xFc^2^\l^3^/sin(2\q)]^-1/4^
_refine_ls_extinction_method SHELXL
_refine_ls_goodness_of_fit_ref 1.297
_refine_ls_hydrogen_treatment mixed
_refine_ls_matrix_type full
_refine_ls_number_parameters 20
_refine_ls_number_reflns 3158
_refine_ls_number_restraints 0
_refine_ls_restrained_S_all 1.297
_refine_ls_R_factor_all 0.0344
_refine_ls_R_factor_gt 0.0280
_refine_ls_shift/su_max 0.008
_refine_ls_shift/su_mean 0.001
_refine_ls_structure_factor_coef Fsqd
_refine_ls_weighting_details 'calc w=1/[\s^2^(Fo^2^)+(0.0400P)^2^+0.0587P] where P=(Fo^2^+2Fc^2^)/3'
_refine_ls_weighting_scheme calc
_refine_ls_wR_factor_gt 0.0691
_refine_ls_wR_factor_ref 0.0845
_reflns_number_gt 2768
_reflns_number_total 3158
_reflns_threshold_expression >2sigma(I)
_cod_data_source_file 710037.cff
_cod_data_source_block SA_0007a_ZrPtSi
_cod_depositor_comments
;
The following automatic conversions were performed:
'_exptl_absorpt_correction_type' value 'Multi-scan' changed to
'multi-scan' according to
'/home/saulius/struct/CIF-dictionaries/cif_core.dic' dictionary named
'cif_core.dic' version 2.4.1 from 2010-06-29.

Automatic conversion script
Id: cif_fix_enum 1555 2011-01-17 13:19:09Z saulius 
;
_cod_database_code 8103045

loop_
_symmetry_equiv_pos_as_xyz
'x, y, z'
'-x+1/2, -y, z+1/2'
'x+1/2, -y+1/2, -z+1/2'
'-x, y+1/2, -z'
'-x, -y, -z'
'x-1/2, y, -z-1/2'
'-x-1/2, y-1/2, z-1/2'
'x, -y-1/2, z'

loop_
_atom_site_label
_atom_site_type_symbol
_atom_site_fract_x
_atom_site_fract_y
_atom_site_fract_z
_atom_site_U_iso_or_equiv
_atom_site_adp_type
_atom_site_occupancy
_atom_site_symmetry_multiplicity
_atom_site_calc_flag
_atom_site_refinement_flags
_atom_site_disorder_assembly
_atom_site_disorder_group
Pt Pt 0.145627(13) 0.2500 0.063802(10) 0.00405(2) Uani 1 2 d S . .
Zr Zr 0.02422(3) 0.2500 0.67823(2) 0.00351(2) Uani 1 2 d S . .
Si Si 0.26297(12) 0.2500 0.37804(11) 0.00418(8) Uani 1 2 d S . .

loop_
_atom_site_aniso_label
_atom_site_aniso_U_11
_atom_site_aniso_U_22
_atom_site_aniso_U_33
_atom_site_aniso_U_23
_atom_site_aniso_U_13
_atom_site_aniso_U_12
Pt 0.00442(3) 0.00377(3) 0.00395(3) 0.000 0.00000(1) 0.000
Zr 0.00356(5) 0.00372(5) 0.00324(4) 0.000 -0.00021(3) 0.000
Si 0.0042(2) 0.0037(2) 0.00461(19) 0.000 -0.00010(16) 0.000

loop_
_atom_type_symbol
_atom_type_description
_atom_type_scat_dispersion_real
_atom_type_scat_dispersion_imag
_atom_type_scat_source
Pt Pt -0.6812 5.7081 'International Tables Vol C Tables 4.2.6.8 and 6.1.1.4'
Si Si 0.0522 0.0431 'International Tables Vol C Tables 4.2.6.8 and 6.1.1.4'
Zr Zr -0.5364 2.6141 'International Tables Vol C Tables 4.2.6.8 and 6.1.1.4'

loop_
_geom_angle_atom_site_label_1
_geom_angle_atom_site_label_2
_geom_angle_atom_site_label_3
_geom_angle
_geom_angle_site_symmetry_1
_geom_angle_site_symmetry_3
_geom_angle_publ_flag
Si Pt Si 103.98(3) 2_554 2_564 ?
Si Pt Si 117.518(12) 2_554 . ?
Si Pt Si 117.518(12) 2_564 . ?
Si Pt Si 109.678(19) 2_554 6_556 ?
Si Pt Si 109.678(19) 2_564 6_556 ?
Si Pt Si 98.241(19) . 6_556 ?
Si Pt Pt 56.229(18) 2_554 5 ?
Si Pt Pt 120.220(19) 2_564 5 ?
Si Pt Pt 121.380(12) . 5 ?
Si Pt Pt 53.449(10) 6_556 5 ?
Si Pt Pt 120.220(19) 2_554 5_565 ?
Si Pt Pt 56.229(18) 2_564 5_565 ?
Si Pt Pt 121.380(12) . 5_565 ?
Si Pt Pt 53.449(10) 6_556 5_565 ?
Pt Pt Pt 84.471(5) 5 5_565 ?
Si Pt Zr 168.103(16) 2_554 5_566 ?
Si Pt Zr 86.837(15) 2_564 5_566 ?
Si Pt Zr 59.693(13) . 5_566 ?
Si Pt Zr 61.110(12) 6_556 5_566 ?
Pt Pt Zr 114.098(6) 5 5_566 ?
Pt Pt Zr 61.733(4) 5_565 5_566 ?
Si Pt Zr 86.837(15) 2_554 5_556 ?
Si Pt Zr 168.103(16) 2_564 5_556 ?
Si Pt Zr 59.693(13) . 5_556 ?
Si Pt Zr 61.110(12) 6_556 5_556 ?
Pt Pt Zr 61.733(4) 5 5_556 ?
Pt Pt Zr 114.098(6) 5_565 5_556 ?
Zr Pt Zr 81.990(5) 5_566 5_556 ?
Si Pt Zr 61.274(17) 2_554 1_554 ?
Si Pt Zr 61.274(17) 2_564 1_554 ?
Si Pt Zr 177.31(2) . 1_554 ?
Si Pt Zr 84.450(18) 6_556 1_554 ?
Pt Pt Zr 60.302(4) 5 1_554 ?
Pt Pt Zr 60.302(4) 5_565 1_554 ?
Zr Pt Zr 122.034(4) 5_566 1_554 ?
Zr Pt Zr 122.034(4) 5_556 1_554 ?
Si Pt Zr 119.358(19) 2_554 2_564 ?
Si Pt Zr 58.796(18) 2_564 2_564 ?
Si Pt Zr 60.600(13) . 2_564 ?
Si Pt Zr 130.955(10) 6_556 2_564 ?
Pt Pt Zr 175.510(5) 5 2_564 ?
Pt Pt Zr 97.854(3) 5_565 2_564 ?
Zr Pt Zr 70.386(3) 5_566 2_564 ?
Zr Pt Zr 120.257(4) 5_556 2_564 ?
Zr Pt Zr 117.555(5) 1_554 2_564 ?
Si Pt Zr 58.796(18) 2_554 2_554 ?
Si Pt Zr 119.358(19) 2_564 2_554 ?
Si Pt Zr 60.600(13) . 2_554 ?
Si Pt Zr 130.955(10) 6_556 2_554 ?
Pt Pt Zr 97.854(3) 5 2_554 ?
Pt Pt Zr 175.510(5) 5_565 2_554 ?
Zr Pt Zr 120.257(4) 5_566 2_554 ?
Zr Pt Zr 70.386(3) 5_556 2_554 ?
Zr Pt Zr 117.555(5) 1_554 2_554 ?
Zr Pt Zr 79.571(5) 2_564 2_554 ?
Si Pt Zr 57.973(16) 2_554 6_656 ?
Si Pt Zr 57.973(16) 2_564 6_656 ?
Si Pt Zr 108.059(19) . 6_656 ?
Si Pt Zr 153.700(18) 6_556 6_656 ?
Pt Pt Zr 109.815(5) 5 6_656 ?
Pt Pt Zr 109.815(5) 5_565 6_656 ?
Zr Pt Zr 133.634(3) 5_566 6_656 ?
Zr Pt Zr 133.634(3) 5_556 6_656 ?
Zr Pt Zr 69.251(3) 1_554 6_656 ?
Zr Pt Zr 65.801(5) 2_564 6_656 ?
Zr Pt Zr 65.801(5) 2_554 6_656 ?
Si Zr Si 90.27(3) 5_556 5_566 ?
Si Zr Si 105.466(19) 5_556 . ?
Si Zr Si 105.466(19) 5_566 . ?
Si Zr Si 155.510(17) 5_556 2_565 ?
Si Zr Si 86.278(13) 5_566 2_565 ?
Si Zr Si 98.813(8) . 2_565 ?
Si Zr Si 86.278(13) 5_556 2 ?
Si Zr Si 155.510(17) 5_566 2 ?
Si Zr Si 98.813(8) . 2 ?
Si Zr Si 86.90(2) 2_565 2 ?
Si Zr Pt 107.844(16) 5_556 5_566 ?
Si Zr Pt 51.427(16) 5_566 5_566 ?
Si Zr Pt 138.766(3) . 5_566 ?
Si Zr Pt 52.265(16) 2_565 5_566 ?
Si Zr Pt 106.876(15) 2 5_566 ?
Si Zr Pt 51.427(16) 5_556 5_556 ?
Si Zr Pt 107.844(17) 5_566 5_556 ?
Si Zr Pt 138.766(3) . 5_556 ?
Si Zr Pt 106.876(15) 2_565 5_556 ?
Si Zr Pt 52.265(16) 2 5_556 ?
Pt Zr Pt 81.990(5) 5_566 5_556 ?
Si Zr Pt 109.357(17) 5_556 1_556 ?
Si Zr Pt 109.357(17) 5_566 1_556 ?
Si Zr Pt 129.761(18) . 1_556 ?
Si Zr Pt 49.949(13) 2_565 1_556 ?
Si Zr Pt 49.949(13) 2 1_556 ?
Pt Zr Pt 57.966(4) 5_566 1_556 ?
Pt Zr Pt 57.966(4) 5_556 1_556 ?
Si Zr Pt 154.387(18) 5_556 2_565 ?
Si Zr Pt 89.690(14) 5_566 2_565 ?
Si Zr Pt 50.180(10) . 2_565 ?
Si Zr Pt 49.954(16) 2_565 2_565 ?
Si Zr Pt 103.698(16) 2 2_565 ?
Pt Zr Pt 91.976(3) 5_566 2_565 ?
Pt Zr Pt 150.931(7) 5_556 2_565 ?
Pt Zr Pt 94.765(5) 1_556 2_565 ?
Si Zr Pt 89.690(13) 5_556 2 ?
Si Zr Pt 154.387(18) 5_566 2 ?
Si Zr Pt 50.180(10) . 2 ?
Si Zr Pt 103.698(16) 2_565 2 ?
Si Zr Pt 49.954(16) 2 2 ?
Pt Zr Pt 150.932(7) 5_566 2 ?
Pt Zr Pt 91.976(3) 5_556 2 ?
Pt Zr Pt 94.765(5) 1_556 2 ?
Pt Zr Pt 79.571(5) 2_565 2 ?
Si Zr Pt 49.703(14) 5_556 6_556 ?
Si Zr Pt 49.703(14) 5_566 6_556 ?
Si Zr Pt 88.681(18) . 6_556 ?
Si Zr Pt 135.475(12) 2_565 6_556 ?
Si Zr Pt 135.474(12) 2 6_556 ?
Pt Zr Pt 94.681(5) 5_566 6_556 ?
Pt Zr Pt 94.681(5) 5_556 6_556 ?
Pt Zr Pt 141.557(7) 1_556 6_556 ?
Pt Zr Pt 114.199(5) 2_565 6_556 ?
Pt Zr Pt 114.199(5) 2 6_556 ?
Si Zr Zr 52.803(17) 5_556 5_556 ?
Si Zr Zr 102.965(17) 5_566 5_556 ?
Si Zr Zr 52.663(12) . 5_556 ?
Si Zr Zr 151.326(19) 2_565 5_556 ?
Si Zr Zr 94.190(13) 2 5_556 ?
Pt Zr Zr 150.966(10) 5_566 5_556 ?
Pt Zr Zr 96.152(4) 5_556 5_556 ?
Pt Zr Zr 143.327(4) 1_556 5_556 ?
Pt Zr Zr 102.394(8) 2_565 5_556 ?
Pt Zr Zr 57.742(5) 2 5_556 ?
Pt Zr Zr 56.457(6) 6_556 5_556 ?
Pt Si Pt 103.98(3) 2_565 2 ?
Pt Si Pt 127.828(15) 2_565 . ?
Pt Si Pt 127.828(15) 2 . ?
Pt Si Pt 70.322(19) 2_565 6_656 ?
Pt Si Pt 70.322(19) 2 6_656 ?
Pt Si Pt 117.95(3) . 6_656 ?
Pt Si Zr 144.42(3) 2_565 5_556 ?
Pt Si Zr 72.324(9) 2 5_556 ?
Pt Si Zr 68.880(18) . 5_556 ?
Pt Si Zr 134.796(13) 6_656 5_556 ?
Pt Si Zr 72.324(9) 2_565 5_566 ?
Pt Si Zr 144.42(3) 2 5_566 ?
Pt Si Zr 68.880(18) . 5_566 ?
Pt Si Zr 134.796(13) 6_656 5_566 ?
Zr Si Zr 90.27(2) 5_556 5_566 ?
Pt Si Zr 71.024(19) 2_565 . ?
Pt Si Zr 71.024(19) 2 . ?
Pt Si Zr 127.07(3) . . ?
Pt Si Zr 114.98(3) 6_656 . ?
Zr Si Zr 74.534(19) 5_556 . ?
Zr Si Zr 74.534(19) 5_566 . ?
Pt Si Zr 68.777(10) 2_565 2_564 ?
Pt Si Zr 136.20(3) 2 2_564 ?
Pt Si Zr 69.446(18) . 2_564 ?
Pt Si Zr 66.625(17) 6_656 2_564 ?
Zr Si Zr 138.27(3) 5_556 2_564 ?
Zr Si Zr 76.782(10) 5_566 2_564 ?
Zr Si Zr 135.941(12) . 2_564 ?
Pt Si Zr 136.20(3) 2_565 2_554 ?
Pt Si Zr 68.777(10) 2 2_554 ?
Pt Si Zr 69.446(18) . 2_554 ?
Pt Si Zr 66.625(17) 6_656 2_554 ?
Zr Si Zr 76.782(10) 5_556 2_554 ?
Zr Si Zr 138.27(3) 5_566 2_554 ?
Zr Si Zr 135.941(12) . 2_554 ?
Zr Si Zr 86.90(2) 2_564 2_554 ?

loop_
_geom_bond_atom_site_label_1
_geom_bond_atom_site_label_2
_geom_bond_distance
_geom_bond_site_symmetry_2
_geom_bond_publ_flag
Pt Si 2.4761(5) 2_554 ?
Pt Si 2.4761(5) 2_564 ?
Pt Si 2.4925(8) . ?
Pt Si 2.5622(8) 6_556 ?
Pt Pt 2.90227(13) 5 ?
Pt Pt 2.90227(13) 5_565 ?
Pt Zr 2.97389(16) 5_566 ?
Pt Zr 2.97389(16) 5_556 ?
Pt Zr 3.0153(2) 1_554 ?
Pt Zr 3.04861(17) 2_564 ?
Pt Zr 3.04861(17) 2_554 ?
Pt Zr 3.0932(2) 6_656 ?
Zr Si 2.7523(6) 5_556 ?
Zr Si 2.7523(6) 5_566 ?
Zr Si 2.7574(8) . ?
Zr Si 2.8366(6) 2_565 ?
Zr Si 2.8366(6) 2 ?
Zr Pt 2.97389(16) 5_566 ?
Zr Pt 2.97389(16) 5_556 ?
Zr Pt 3.0153(2) 1_556 ?
Zr Pt 3.04860(17) 2_565 ?
Zr Pt 3.04860(17) 2 ?
Zr Pt 3.0932(2) 6_556 ?
Zr Zr 3.3363(3) 5_556 ?
Si Pt 2.4761(5) 2_565 ?
Si Pt 2.4761(5) 2 ?
Si Pt 2.5622(8) 6_656 ?
Si Zr 2.7523(6) 5_556 ?
Si Zr 2.7523(6) 5_566 ?
Si Zr 2.8366(6) 2_564 ?
Si Zr 2.8366(6) 2_554 ?
